data_1556370
loop_
_publ_author_name
'McBurney, Roy T.'
'Harper, Andrew D.'
'Slawin, Alexandra M. Z.'
'Walton, John C.'

_publ_section_title
;
 An all-purpose preparation of oxime carbonates and resultant insights
 into the chemistry of alkoxycarbonyloxyl radicals
;
_journal_issue 12
_journal_name_full 'Chemical Science'
_journal_page_first 3436
_journal_paper_doi 10.1039/c2sc21298f
_journal_volume 3
_journal_year 2012
_chemical_formula_moiety 'C11 H9 N O3'
_chemical_formula_sum 'C11 H9 N O3'
_chemical_formula_weight 203.20
_space_group_IT_number 62
_space_group_name_Hall '-P 2ac 2n'
_space_group_name_H-M_alt 'P n m a'
_symmetry_cell_setting orthorhombic
_symmetry_Int_Tables_number 62
_symmetry_space_group_name_Hall '-P 2ac 2n'
_symmetry_space_group_name_H-M 'P n m a'
_atom_sites_solution_hydrogens geom
_atom_sites_solution_primary direct
_atom_sites_solution_secondary difmap
_cell_angle_alpha 90.0000
_cell_angle_beta 90.0000
_cell_angle_gamma 90.0000
_cell_formula_units_Z 4
_cell_length_a 19.168(13)
_cell_length_b 6.189(5)
_cell_length_c 8.461(5)
_cell_measurement_reflns_used 2859
_cell_measurement_temperature 93
_cell_measurement_theta_max 25.35
_cell_measurement_theta_min 2.13
_cell_volume 1003.7(12)
_computing_cell_refinement 'CrystalClear-SM Expert 2.0 rc13'
_computing_data_collection 'CrystalClear-SM Expert 2.0 rc13 (Rigaku, 2009)'
_computing_data_reduction 'CrystalClear-SM Expert 2.0 rc13'
_computing_molecular_graphics 'CrystalStructure 4.0'
_computing_publication_material 'CrystalStructure 4.0 (Rigaku, 2010)'
_computing_structure_refinement 'SHELXL97 (Sheldrick, 2008)'
_computing_structure_solution 'Superflip (Palatinus, et al., 2007)'
_diffrn_ambient_temperature 93
_diffrn_detector_area_resol_mean 14.629
_diffrn_measured_fraction_theta_full 0.987
_diffrn_measured_fraction_theta_max 0.987
_diffrn_measurement_device_type 'Rigaku Mercury70'
_diffrn_measurement_method \w
_diffrn_radiation_type 'Mo K\a'
_diffrn_radiation_wavelength 0.71075
_diffrn_reflns_av_R_equivalents 0.1655
_diffrn_reflns_limit_h_max 23
_diffrn_reflns_limit_h_min -21
_diffrn_reflns_limit_k_max 4
_diffrn_reflns_limit_k_min -7
_diffrn_reflns_limit_l_max 9
_diffrn_reflns_limit_l_min -10
_diffrn_reflns_number 5804
_diffrn_reflns_theta_full 25.37
_diffrn_reflns_theta_max 25.37
_diffrn_standards_number 0
_exptl_absorpt_coefficient_mu 0.099
_exptl_absorpt_correction_T_max 0.990
_exptl_absorpt_correction_T_min 0.925
_exptl_absorpt_correction_type multi-scan
_exptl_absorpt_process_details 'REQAB (Rigaku, 1998)'
_exptl_crystal_colour colorless
_exptl_crystal_density_diffrn 1.345
_exptl_crystal_density_method 'not measured'
_exptl_crystal_description prism
_exptl_crystal_F_000 424.00
_exptl_crystal_size_max 0.100
_exptl_crystal_size_mid 0.100
_exptl_crystal_size_min 0.100
_refine_diff_density_max 0.700
_refine_diff_density_min -0.410
_refine_ls_extinction_method none
_refine_ls_goodness_of_fit_ref 1.134
_refine_ls_hydrogen_treatment constr
_refine_ls_number_parameters 92
_refine_ls_number_reflns 1006
_refine_ls_number_restraints 0
_refine_ls_R_factor_gt 0.1057
_refine_ls_shift/su_max 0.132
_refine_ls_structure_factor_coef Fsqd
_refine_ls_weighting_details 'w = 1/[\s^2^(Fo^2^)+(0.2000P)^2^+0.0000P] where P=(Fo^2^+2Fc^2^)/3'
_refine_ls_weighting_scheme calc
_refine_ls_wR_factor_ref 0.2968
_reflns_number_gt 814
_reflns_number_total 1006
_reflns_threshold_expression F^2^>2.0\s(F^2^)
_cod_data_source_file c2sc21298f.txt
_cod_data_source_block 9a
_cod_database_code 1556370

loop_
_symmetry_equiv_pos_site_id
_symmetry_equiv_pos_as_xyz
1 +X,+Y,+Z
2 1/2-X,1/2+Y,1/2+Z
3 +X,1/2-Y,+Z
4 1/2-X,-Y,1/2+Z
5 -X,-Y,-Z
6 1/2+X,1/2-Y,1/2-Z
7 -X,1/2+Y,-Z
8 1/2+X,+Y,1/2-Z

loop_
_atom_site_label
_atom_site_type_symbol
_atom_site_fract_x
_atom_site_fract_y
_atom_site_fract_z
_atom_site_U_iso_or_equiv
_atom_site_adp_type
_atom_site_occupancy
_atom_site_symmetry_multiplicity
_atom_site_calc_flag
_atom_site_refinement_flags
O9 O 0.59412(14) 0.7500 -0.0557(3) 0.0502(10) Uani 1.0 4 d .
O10 O 0.47705(12) 0.7500 0.0015(3) 0.0495(11) Uani 1.0 4 d .
O11 O 0.52096(12) 0.7500 -0.2473(3) 0.0465(10) Uani 1.0 4 d .
N8 N 0.60559(16) 0.7500 0.1130(4) 0.0461(11) Uani 1.0 4 d .
C1 C 0.70018(19) 0.7500 0.2963(5) 0.0441(12) Uani 1.0 4 d .
C2 C 0.6579(2) 0.7500 0.4311(5) 0.0506(12) Uani 1.0 4 d .
C3 C 0.6880(2) 0.7500 0.5792(4) 0.0516(13) Uani 1.0 4 d .
C4 C 0.7600(2) 0.7500 0.5963(5) 0.0517(12) Uani 1.0 4 d .
C5 C 0.8029(2) 0.7500 0.4647(5) 0.0515(12) Uani 1.0 4 d .
C6 C 0.77310(19) 0.7500 0.3141(5) 0.0462(12) Uani 1.0 4 d .
C7 C 0.6708(2) 0.7500 0.1354(4) 0.0447(11) Uani 1.0 4 d .
C10 C 0.52486(19) 0.7500 -0.0884(5) 0.0427(12) Uani 1.0 4 d .
C12 C 0.4499(2) 0.7500 -0.3060(4) 0.0463(12) Uani 1.0 4 d .
C13 C 0.45361(19) 0.7500 -0.4797(4) 0.0448(11) Uani 1.0 4 d .
C14 C 0.45514(19) 0.7500 -0.6208(5) 0.0479(12) Uani 1.0 4 d .
H2 H 0.6085 0.7500 0.4207 0.0607 Uiso 1.0 4 calc R
H3 H 0.6591 0.7500 0.6705 0.0619 Uiso 1.0 4 calc R
H4 H 0.7800 0.7500 0.6990 0.0621 Uiso 1.0 4 calc R
H5 H 0.8521 0.7500 0.4767 0.0618 Uiso 1.0 4 calc R
H6 H 0.8022 0.7500 0.2233 0.0554 Uiso 1.0 4 calc R
H7 H 0.7014 0.7500 0.0470 0.0536 Uiso 1.0 4 calc R
H12A H 0.4247 0.8798 -0.2682 0.0556 Uiso 0.5000 8 calc R
H12B H 0.4247 0.6202 -0.2682 0.0556 Uiso 0.5000 8 calc R
H14 H 0.4564 0.7500 -0.7330 0.0575 Uiso 1.0 4 calc R

loop_
_atom_site_aniso_label
_atom_site_aniso_U_11
_atom_site_aniso_U_22
_atom_site_aniso_U_33
_atom_site_aniso_U_12
_atom_site_aniso_U_13
_atom_site_aniso_U_23
O9 0.0462(18) 0.077(2) 0.0276(16) 0.0000 0.0017(11) 0.0000
O10 0.0391(18) 0.076(3) 0.0336(16) 0.0000 0.0008(11) 0.0000
O11 0.0418(19) 0.073(3) 0.0248(16) 0.0000 0.0028(10) 0.0000
N8 0.044(2) 0.069(3) 0.0258(18) 0.0000 -0.0015(12) 0.0000
C1 0.043(3) 0.053(3) 0.037(3) 0.0000 -0.0028(16) 0.0000
C2 0.040(3) 0.065(3) 0.047(3) 0.0000 0.0009(17) 0.0000
C3 0.051(3) 0.066(3) 0.038(3) 0.0000 0.0013(17) 0.0000
C4 0.052(3) 0.059(3) 0.044(3) 0.0000 -0.0109(18) 0.0000
C5 0.043(3) 0.055(3) 0.056(3) 0.0000 -0.0109(19) 0.0000
C6 0.039(3) 0.059(3) 0.040(3) 0.0000 0.0025(16) 0.0000
C7 0.043(3) 0.053(3) 0.038(3) 0.0000 0.0069(16) 0.0000
C10 0.041(3) 0.053(3) 0.034(3) 0.0000 0.0061(15) 0.0000
C12 0.042(3) 0.064(3) 0.033(3) 0.0000 -0.0023(16) 0.0000
C13 0.044(3) 0.055(3) 0.035(3) 0.0000 -0.0021(16) 0.0000
C14 0.045(3) 0.062(3) 0.037(3) 0.0000 -0.0032(17) 0.0000

loop_
_atom_type_symbol
_atom_type_description
_atom_type_scat_dispersion_real
_atom_type_scat_dispersion_imag
_atom_type_scat_source
C C 0.0033 0.0016
;
International Tables for Crystallography
(1992, Vol. C, Tables 4.2.6.8 and 6.1.1.4)
;
H H 0.0000 0.0000
;
International Tables for Crystallography
(1992, Vol. C, Table 6.1.1.4)
;
N N 0.0061 0.0033
;
International Tables for Crystallography
(1992, Vol. C, Tables 4.2.6.8 and 6.1.1.4)
;
O O 0.0106 0.0060
;
International Tables for Crystallography
(1992, Vol. C, Tables 4.2.6.8 and 6.1.1.4)
;

loop_
_geom_angle_atom_site_label_1
_geom_angle_atom_site_label_2
_geom_angle_atom_site_label_3
_geom_angle
_geom_angle_publ_flag
_geom_angle_site_symmetry_1
_geom_angle_site_symmetry_3
N8 O9 C10 110.5(3) yes . .
C10 O11 C12 113.2(3) yes . .
O9 N8 C7 107.4(3) yes . .
C2 C1 C6 119.2(4) yes . .
C2 C1 C7 122.1(4) yes . .
C6 C1 C7 118.6(4) yes . .
C1 C2 C3 119.9(4) yes . .
C2 C3 C4 120.7(4) yes . .
C3 C4 C5 120.5(4) yes . .
C4 C5 C6 119.4(4) yes . .
C1 C6 C5 120.3(4) yes . .
N8 C7 C1 121.1(4) yes . .
O9 C10 O10 128.5(4) yes . .
O9 C10 O11 105.0(3) yes . .
O10 C10 O11 126.5(4) yes . .
O11 C12 C13 107.3(3) yes . .
C12 C13 C14 178.6(4) yes . .
C1 C2 H2 120.075 no . .
C3 C2 H2 120.045 no . .
C2 C3 H3 119.616 no . .
C4 C3 H3 119.676 no . .
C3 C4 H4 119.791 no . .
C5 C4 H4 119.746 no . .
C4 C5 H5 120.298 no . .
C6 C5 H5 120.295 no . .
C1 C6 H6 119.873 no . .
C5 C6 H6 119.831 no . .
N8 C7 H7 119.495 no . .
C1 C7 H7 119.410 no . .
O11 C12 H12A 110.314 no . .
O11 C12 H12A 110.314 no . 3_565
O11 C12 H12B 110.314 no . .
O11 C12 H12B 110.314 no . 3_565
C13 C12 H12A 110.235 no . .
C13 C12 H12A 110.235 no . 3_565
C13 C12 H12B 110.235 no . .
C13 C12 H12B 110.235 no . 3_565
H12A C12 H12A 108.483 no . 3_565
H12A C12 H12B 108.483 no . .
H12A C12 H12B 0.000 no . 3_565
H12A C12 H12B 0.000 no 3_565 .
H12A C12 H12B 108.483 no 3_565 3_565
H12B C12 H12B 108.483 no . 3_565
C13 C14 H14 179.985 no . .

loop_
_geom_bond_atom_site_label_1
_geom_bond_atom_site_label_2
_geom_bond_distance
_geom_bond_publ_flag
_geom_bond_site_symmetry_2
O9 N8 1.444(5) yes .
O9 C10 1.356(5) yes .
O10 C10 1.191(5) yes .
O11 C10 1.346(5) yes .
O11 C12 1.450(5) yes .
N8 C7 1.264(5) yes .
C1 C2 1.399(6) yes .
C1 C6 1.406(6) yes .
C1 C7 1.473(6) yes .
C2 C3 1.379(6) yes .
C3 C4 1.388(6) yes .
C4 C5 1.384(6) yes .
C5 C6 1.396(6) yes .
C12 C13 1.471(5) yes .
C13 C14 1.194(6) yes .
C2 H2 0.951 no .
C3 H3 0.951 no .
C4 H4 0.950 no .
C5 H5 0.949 no .
C6 H6 0.950 no .
C7 H7 0.951 no .
C12 H12A 0.990 no .
C12 H12A 0.990 no 3_565
C12 H12B 0.990 no .
C12 H12B 0.990 no 3_565
C14 H14 0.950 no .

loop_
_geom_contact_atom_site_label_1
_geom_contact_atom_site_label_2
_geom_contact_distance
_geom_contact_publ_flag
_geom_contact_site_symmetry_2
O9 C12 3.482(5) no .
O10 N8 2.638(5) no .
O10 C12 2.653(5) no .
O11 N8 3.453(5) no .
O11 C14 3.403(6) no .
N8 C2 2.872(6) no .
C1 C4 2.785(6) no .
C2 C5 2.794(6) no .
C3 C6 2.773(6) no .
C7 C10 3.378(6) no .
C10 C13 3.581(6) no .
O9 O10 3.413(3) no 5_665
O9 O10 3.413(3) no 5_675
O9 C3 3.575(5) no 1_554
O10 O9 3.413(3) no 5_665
O10 O9 3.413(3) no 5_675
O10 O10 3.217(3) no 5_665
O10 O10 3.217(3) no 5_675
O10 C5 3.350(5) no 6_465
O10 C10 3.181(3) no 5_665
O10 C10 3.181(3) no 5_675
O10 C14 3.223(6) no 1_556
O11 C3 3.522(5) no 1_554
O11 C14 3.322(3) no 5_664
O11 C14 3.322(3) no 5_674
C3 O9 3.575(5) no 1_556
C3 O11 3.522(5) no 1_556
C4 C7 3.383(3) no 2_645
C4 C7 3.383(3) no 2_655
C5 O10 3.350(5) no 6_565
C5 C7 3.452(3) no 2_645
C5 C7 3.452(3) no 2_655
C7 C4 3.383(3) no 2_644
C7 C4 3.383(3) no 2_654
C7 C5 3.452(3) no 2_644
C7 C5 3.452(3) no 2_654
C10 O10 3.181(3) no 5_665
C10 O10 3.181(3) no 5_675
C10 C10 3.567(4) no 5_665
C10 C10 3.567(4) no 5_675
C13 C13 3.586(4) no 5_664
C13 C13 3.586(4) no 5_674
C14 O10 3.223(6) no 1_554
C14 O11 3.322(3) no 5_664
C14 O11 3.322(3) no 5_674
O9 H7 2.2326 no .
O10 H12A 2.6190 no .
O10 H12A 2.6190 no 3_565
O10 H12B 2.6190 no .
O10 H12B 2.6190 no 3_565
N8 H2 2.6038 no .
C1 H3 3.2623 no .
C1 H5 3.2886 no .
C2 H4 3.2580 no .
C2 H6 3.2780 no .
C2 H7 3.3549 no .
C3 H5 3.2636 no .
C4 H2 3.2616 no .
C4 H6 3.2579 no .
C5 H3 3.2603 no .
C6 H2 3.2810 no .
C6 H4 3.2592 no .
C6 H7 2.6447 no .
C7 H2 2.6927 no .
C7 H6 2.6269 no .
C10 H7 3.5727 no .
C10 H12A 2.5776 no .
C10 H12A 2.5776 no 3_565
C10 H12B 2.5776 no .
C10 H12B 2.5776 no 3_565
C14 H12A 3.1438 no .
C14 H12A 3.1438 no 3_565
C14 H12B 3.1438 no .
C14 H12B 3.1438 no 3_565
H2 H3 2.3251 no .
H3 H4 2.3301 no .
H4 H5 2.3344 no .
H5 H6 2.3477 no .
H6 H7 2.4413 no .
O9 H3 2.6302 no 1_554
O9 H5 3.2731 no 2_644
O9 H5 3.2731 no 2_654
O9 H12A 3.5904 no 5_675
O9 H12A 3.5904 no 7_645
O9 H12B 3.5904 no 5_665
O9 H12B 3.5904 no 7_655
O10 H5 2.4011 no 6_465
O10 H14 2.2808 no 1_556
O11 H2 3.2723 no 1_554
O11 H3 2.7375 no 1_554
O11 H14 3.1295 no 5_664
O11 H14 3.1295 no 5_674
N8 H5 3.4004 no 2_644
N8 H5 3.4004 no 2_654
N8 H12A 2.7041 no 5_675
N8 H12A 2.7041 no 7_645
N8 H12B 2.7041 no 5_665
N8 H12B 2.7041 no 7_655
N8 H14 3.1429 no 1_556
C1 H4 3.2248 no 2_644
C1 H4 3.2248 no 2_654
C1 H12A 3.3224 no 5_675
C1 H12A 3.3224 no 7_645
C1 H12B 3.3224 no 5_665
C1 H12B 3.3224 no 7_655
C2 H12A 3.1075 no 5_675
C2 H12A 3.1075 no 7_645
C2 H12B 3.1075 no 5_665
C2 H12B 3.1075 no 7_655
C3 H6 3.3315 no 2_645
C3 H6 3.3315 no 2_655
C4 H6 3.4865 no 2_645
C4 H6 3.4865 no 2_655
C4 H7 3.2091 no 2_645
C4 H7 3.2091 no 2_655
C4 H12A 3.5681 no 6_565
C4 H12A 3.5681 no 8_555
C4 H12B 3.5681 no 6_565
C4 H12B 3.5681 no 8_555
C5 H7 3.1732 no 2_645
C5 H7 3.1732 no 2_655
C5 H12A 3.5628 no 6_565
C5 H12A 3.5628 no 8_555
C5 H12B 3.5628 no 6_565
C5 H12B 3.5628 no 8_555
C5 H14 3.5349 no 6_564
C6 H3 3.5698 no 2_644
C6 H3 3.5698 no 2_654
C6 H4 3.4003 no 2_644
C6 H4 3.4003 no 2_654
C6 H14 3.5792 no 6_564
C7 H4 3.2797 no 2_644
C7 H4 3.2797 no 2_654
C7 H5 3.4020 no 2_644
C7 H5 3.4020 no 2_654
C7 H12A 3.1409 no 5_675
C7 H12A 3.1409 no 7_645
C7 H12B 3.1409 no 5_665
C7 H12B 3.1409 no 7_655
C10 H3 3.2835 no 1_554
C10 H5 3.4426 no 6_465
C10 H14 3.2808 no 1_556
C10 H14 3.4626 no 5_664
C10 H14 3.4626 no 5_674
C12 H2 3.4311 no 5_665
C12 H2 3.4311 no 5_675
C12 H4 3.3801 no 6_465
C12 H5 3.3573 no 6_465
C12 H14 3.5936 no 5_664
C12 H14 3.5936 no 5_674
C13 H2 3.0866 no 1_554
C13 H2 3.3534 no 5_665
C13 H2 3.3534 no 5_675
C13 H6 3.5590 no 6_464
C14 H2 2.9608 no 1_554
C14 H6 3.0564 no 6_464
C14 H12A 3.3813 no 5_674
C14 H12A 3.3813 no 7_644
C14 H12B 3.3813 no 5_664
C14 H12B 3.3813 no 7_654
H2 O11 3.2723 no 1_556
H2 C12 3.4311 no 5_665
H2 C12 3.4311 no 5_675
H2 C13 3.0866 no 1_556
H2 C13 3.3534 no 5_665
H2 C13 3.3534 no 5_675
H2 C14 2.9608 no 1_556
H2 H12A 2.7054 no 5_675
H2 H12A 2.7054 no 7_645
H2 H12B 2.7054 no 5_665
H2 H12B 2.7054 no 7_655
H2 H14 3.1931 no 1_556
H3 O9 2.6302 no 1_556
H3 O11 2.7375 no 1_556
H3 C6 3.5698 no 2_645
H3 C6 3.5698 no 2_655
H3 C10 3.2835 no 1_556
H3 H6 3.2135 no 2_645
H3 H6 3.2135 no 2_655
H3 H7 3.2873 no 1_556
H4 C1 3.2248 no 2_645
H4 C1 3.2248 no 2_655
H4 C6 3.4003 no 2_645
H4 C6 3.4003 no 2_655
H4 C7 3.2797 no 2_645
H4 C7 3.2797 no 2_655
H4 C12 3.3801 no 6_565
H4 H6 3.4792 no 2_645
H4 H6 3.4792 no 2_655
H4 H7 3.3073 no 1_556
H4 H7 3.3702 no 2_645
H4 H7 3.3702 no 2_655
H4 H12A 2.9470 no 6_565
H4 H12A 2.9470 no 8_555
H4 H12B 2.9470 no 6_565
H4 H12B 2.9470 no 8_555
H5 O9 3.2731 no 2_645
H5 O9 3.2731 no 2_655
H5 O10 2.4011 no 6_565
H5 N8 3.4004 no 2_645
H5 N8 3.4004 no 2_655
H5 C7 3.4020 no 2_645
H5 C7 3.4020 no 2_655
H5 C10 3.4426 no 6_565
H5 C12 3.3573 no 6_565
H5 H7 3.3144 no 2_645
H5 H7 3.3144 no 2_655
H5 H12A 2.9435 no 6_565
H5 H12A 2.9435 no 8_555
H5 H12B 2.9435 no 6_565
H5 H12B 2.9435 no 8_555
H5 H14 2.8709 no 6_564
H6 C3 3.3315 no 2_644
H6 C3 3.3315 no 2_654
H6 C4 3.4865 no 2_644
H6 C4 3.4865 no 2_654
H6 C13 3.5590 no 6_564
H6 C14 3.0564 no 6_564
H6 H3 3.2135 no 2_644
H6 H3 3.2135 no 2_654
H6 H4 3.4792 no 2_644
H6 H4 3.4792 no 2_654
H6 H14 2.9554 no 6_564
H7 C4 3.2091 no 2_644
H7 C4 3.2091 no 2_654
H7 C5 3.1732 no 2_644
H7 C5 3.1732 no 2_654
H7 H3 3.2873 no 1_554
H7 H4 3.3073 no 1_554
H7 H4 3.3702 no 2_644
H7 H4 3.3702 no 2_654
H7 H5 3.3144 no 2_644
H7 H5 3.3144 no 2_654
H12A O9 3.5904 no 5_675
H12A N8 2.7041 no 5_675
H12A C1 3.3224 no 5_675
H12A C2 3.1075 no 5_675
H12A C4 3.5681 no 6_465
H12A C5 3.5628 no 6_465
H12A C7 3.1409 no 5_675
H12A C14 3.3813 no 5_674
H12A H2 2.7054 no 5_675
H12A H4 2.9470 no 6_465
H12A H5 2.9435 no 6_465
H12A H14 3.2316 no 5_674
H12B O9 3.5904 no 5_665
H12B N8 2.7041 no 5_665
H12B C1 3.3224 no 5_665
H12B C2 3.1075 no 5_665
H12B C4 3.5681 no 6_465
H12B C5 3.5628 no 6_465
H12B C7 3.1409 no 5_665
H12B C14 3.3813 no 5_664
H12B H2 2.7054 no 5_665
H12B H4 2.9470 no 6_465
H12B H5 2.9435 no 6_465
H12B H14 3.2316 no 5_664
H14 O10 2.2808 no 1_554
H14 O11 3.1295 no 5_664
H14 O11 3.1295 no 5_674
H14 N8 3.1429 no 1_554
H14 C5 3.5349 no 6_464
H14 C6 3.5792 no 6_464
H14 C10 3.2808 no 1_554
H14 C10 3.4626 no 5_664
H14 C10 3.4626 no 5_674
H14 C12 3.5936 no 5_664
H14 C12 3.5936 no 5_674
H14 H2 3.1931 no 1_554
H14 H5 2.8709 no 6_464
H14 H6 2.9554 no 6_464
H14 H12A 3.2316 no 5_674
H14 H12A 3.2316 no 7_644
H14 H12B 3.2316 no 5_664
H14 H12B 3.2316 no 7_654

loop_
_geom_torsion_atom_site_label_1
_geom_torsion_atom_site_label_2
_geom_torsion_atom_site_label_3
_geom_torsion_atom_site_label_4
_geom_torsion
_geom_torsion_publ_flag
N8 O9 C10 O10 0.0 no
N8 O9 C10 O11 180.0 no
C10 O9 N8 C7 180.0 no
C10 O11 C12 C13 180.0 no
C12 O11 C10 O9 180.0 no
C12 O11 C10 O10 0.0 no
O9 N8 C7 C1 180.0 no
C2 C1 C6 C5 0.0 no
C6 C1 C2 C3 0.0 no
C2 C1 C7 N8 0.0 no
C7 C1 C2 C3 180.0 no
C6 C1 C7 N8 180.0 no
C7 C1 C6 C5 180.0 no
C1 C2 C3 C4 0.0 no
C2 C3 C4 C5 0.0 no
C3 C4 C5 C6 0.0 no
C4 C5 C6 C1 0.0 no
